data_1570743
loop_
_publ_author_name
'Morteza Najarian, Amin'
'Dinic, Filip'
'Chen, Hao'
'Sabatini, Randy'
'Zheng, Chao'
'Lough, Alan J.'
'Maris, Thierry'
'Saidaminov, Makhsud I.'
'Garcia de Arquer, F. Pelayo'
'Voznyy, Oleksandr'
'Hoogland, Sjoerd'
'Sargent, Edward H.'

_publ_section_title
;
 Homomeric Chains of intermolecular bonds scaffold octahedral germanium
 perovskites
;
_journal_name_full Nature
_journal_page_first 328
_journal_page_last 335
_journal_paper_doi 10.1038/s41586-023-06209-y
_journal_volume 620
_journal_year 2023
_chemical_formula_moiety '2(C8 H12 N O), Ge I3, I'
_chemical_formula_sum 'C16 H24 Ge I4 N2 O2'
_chemical_formula_weight 856.56
_chemical_name_systematic
;        
catena-[bis(2-(4-Hydroxyphenyl)ethanaminium) 
bis(m-iodo)-bis(iodo)-germanium(ii)]  
;
_space_group_crystal_system triclinic
_space_group_IT_number 2
_space_group_name_Hall '-P 1'
_space_group_name_H-M_alt 'P -1'
_atom_sites_solution_hydrogens geom
_atom_sites_solution_primary dual
_audit_creation_method SHELXL-2019/1
_cell_angle_alpha 80.036(2)
_cell_angle_beta 76.750(2)
_cell_angle_gamma 89.983(2)
_cell_formula_units_Z 4
_cell_length_a 11.8680(5)
_cell_length_b 11.9612(5)
_cell_length_c 17.2893(8)
_cell_measurement_reflns_used 9942
_cell_measurement_temperature 150(2)
_cell_measurement_theta_max 27.42
_cell_measurement_theta_min 2.46
_cell_volume 2350.96(18)
_computing_cell_refinement APEX4
_computing_data_collection 'APEX4 (Bruker AXS, 2021)'
_computing_data_reduction APEX4
_computing_molecular_graphics 'PLATON (Spek, 2009)'
_computing_publication_material 'SHELXTL (Sheldrick, 2008)'
_computing_structure_refinement 'SHELXL-2019/1 (Sheldrick, 2015b)'
_computing_structure_solution 'SHELXT 2018/2 (Sheldrick, 2015a)'
_diffrn_ambient_temperature 150(2)
_diffrn_measured_fraction_theta_full 1.000
_diffrn_measured_fraction_theta_max 0.996
_diffrn_measurement_device_type 'Bruker Kappa APEX-DUO CMOS PHOTON II'
_diffrn_measurement_method '\f and \w scans'
_diffrn_radiation_type MoK\a
_diffrn_radiation_wavelength 0.71073
_diffrn_reflns_av_unetI/netI 0.0570
_diffrn_reflns_Laue_measured_fraction_full 1.000
_diffrn_reflns_Laue_measured_fraction_max 0.996
_diffrn_reflns_limit_h_max 15
_diffrn_reflns_limit_h_min -15
_diffrn_reflns_limit_k_max 15
_diffrn_reflns_limit_k_min -15
_diffrn_reflns_limit_l_max 22
_diffrn_reflns_limit_l_min -22
_diffrn_reflns_number 10783
_diffrn_reflns_point_group_measured_fraction_full 1.000
_diffrn_reflns_point_group_measured_fraction_max 0.996
_diffrn_reflns_theta_full 25.242
_diffrn_reflns_theta_max 27.514
_diffrn_reflns_theta_min 1.730
_diffrn_source 'sealed tube with Bruker Triumph monochromator'
_exptl_absorpt_coefficient_mu 6.568
_exptl_absorpt_correction_T_max 0.7455
_exptl_absorpt_correction_T_min 0.5806
_exptl_absorpt_correction_type multi-scan
_exptl_absorpt_process_details 'SADABS (Krasue et al., 2015)'
_exptl_crystal_colour red
_exptl_crystal_density_diffrn 2.420
_exptl_crystal_description plate
_exptl_crystal_F_000 1576
_exptl_crystal_size_max 0.200
_exptl_crystal_size_mid 0.170
_exptl_crystal_size_min 0.030
_refine_diff_density_max 3.224
_refine_diff_density_min -2.649
_refine_diff_density_rms 0.278
_refine_ls_extinction_coef 0.00029(5)
_refine_ls_extinction_expression Fc^*^=kFc[1+0.001xFc^2^\l^3^/sin(2\q)]^-1/4^
_refine_ls_extinction_method 'SHELXL-2019/1 (Sheldrick 2019)'
_refine_ls_goodness_of_fit_ref 1.107
_refine_ls_hydrogen_treatment constr
_refine_ls_matrix_type full
_refine_ls_number_parameters 457
_refine_ls_number_reflns 10783
_refine_ls_number_restraints 0
_refine_ls_restrained_S_all 1.107
_refine_ls_R_factor_all 0.0515
_refine_ls_R_factor_gt 0.0344
_refine_ls_shift/su_max 0.001
_refine_ls_shift/su_mean 0.000
_refine_ls_structure_factor_coef Fsqd
_refine_ls_weighting_details 'w=1/[\s^2^(Fo^2^)+(0.0388P)^2^] where P=(Fo^2^+2Fc^2^)/3'
_refine_ls_weighting_scheme calc
_refine_ls_wR_factor_gt 0.0960
_refine_ls_wR_factor_ref 0.1020
_reflns_Friedel_coverage 0.000
_reflns_Friedel_fraction_full .
_reflns_Friedel_fraction_max .
_reflns_number_gt 8096
_reflns_number_total 10783
_reflns_threshold_expression 'I > 2\s(I)'
_cod_data_source_file 19-_OH-PEA_2GeI4.cif
_cod_data_source_block oh-pea
_cod_database_code 1570743

loop_
_space_group_symop_id
_space_group_symop_operation_xyz
1 'x, y, z'
2 '-x, -y, -z'

loop_
_atom_site_label
_atom_site_type_symbol
_atom_site_fract_x
_atom_site_fract_y
_atom_site_fract_z
_atom_site_U_iso_or_equiv
_atom_site_adp_type
_atom_site_occupancy
_atom_site_site_symmetry_order
_atom_site_calc_flag
_atom_site_refinement_flags_posn
_atom_site_refinement_flags_adp
_atom_site_refinement_flags_occupancy
_atom_site_disorder_assembly
_atom_site_disorder_group
Ge1 Ge 0.75815(8) 0.23719(6) 0.98402(5) 0.01131(19) Uani 1 1 d . . . . .
Ge2 Ge 0.25827(8) 0.27110(6) 0.98403(5) 0.01106(19) Uani 1 1 d . . . . .
I1 I 0.70565(4) 0.00810(4) 0.99445(3) 0.01492(12) Uani 1 1 d . . . . .
I2 I 0.98804(4) 0.20302(4) 0.99469(3) 0.01428(12) Uani 1 1 d . . . . .
I3 I 0.80766(5) 0.29709(5) 0.81579(3) 0.01636(13) Uani 1 1 d . . . . .
I4 I 0.48811(4) 0.30016(4) 0.99464(3) 0.01441(12) Uani 1 1 d . . . . .
I5 I 0.20555(4) 0.49482(4) 0.99456(3) 0.01493(12) Uani 1 1 d . . . . .
I6 I 0.30823(5) 0.29492(5) 0.81604(3) 0.01584(13) Uani 1 1 d . . . . .
I7 I 0.69215(5) 0.19336(5) 1.19189(4) 0.01601(13) Uani 1 1 d . . . . .
I8 I 0.19148(5) 0.21071(5) 1.19164(4) 0.01637(13) Uani 1 1 d . . . . .
O1 O 0.8842(6) 0.8706(8) 0.5179(4) 0.042(2) Uani 1 1 d . . . . .
H1 H 0.949422 0.903533 0.509982 0.063 Uiso 1 1 calc R U . . .
N1 N 0.5516(5) 0.9476(5) 0.8459(4) 0.0171(15) Uani 1 1 d . . . . .
H1C H 0.552916 0.936533 0.899123 0.026 Uiso 1 1 calc R U . . .
H1D H 0.610016 0.909842 0.818875 0.026 Uiso 1 1 calc R U . . .
H1E H 0.482434 0.921026 0.840661 0.026 Uiso 1 1 calc R U . . .
C1 C 0.5671(7) 1.0717(7) 0.8116(5) 0.0183(19) Uani 1 1 d . . . . .
H1A H 0.645651 1.098702 0.812394 0.022 Uiso 1 1 calc R U . . .
H1B H 0.510098 1.113746 0.845817 0.022 Uiso 1 1 calc R U . . .
C2 C 0.5514(9) 1.0969(8) 0.7248(6) 0.027(2) Uani 1 1 d . . . . .
H2A H 0.472077 1.072120 0.724074 0.032 Uiso 1 1 calc R U . . .
H2B H 0.560883 1.179722 0.704439 0.032 Uiso 1 1 calc R U . . .
C3 C 0.6376(8) 1.0367(7) 0.6712(6) 0.020(2) Uani 1 1 d . . . . .
C4 C 0.7535(8) 1.0728(8) 0.6478(5) 0.020(2) Uani 1 1 d . . . . .
H4A H 0.777849 1.136564 0.666705 0.024 Uiso 1 1 calc R U . . .
C5 C 0.8364(8) 1.0172(8) 0.5965(6) 0.023(2) Uani 1 1 d . . . . .
H5A H 0.915388 1.043012 0.581295 0.027 Uiso 1 1 calc R U . . .
C6 C 0.8010(9) 0.9255(9) 0.5690(6) 0.025(2) Uani 1 1 d . . . . .
C7 C 0.6848(8) 0.8892(8) 0.5891(6) 0.025(2) Uani 1 1 d . . . . .
H7A H 0.660830 0.827758 0.567577 0.029 Uiso 1 1 calc R U . . .
C8 C 0.6041(9) 0.9426(8) 0.6405(6) 0.021(2) Uani 1 1 d . . . . .
H8A H 0.525423 0.915863 0.655277 0.025 Uiso 1 1 calc R U . . .
O2 O 0.8845(6) 0.3612(8) 0.5261(4) 0.041(2) Uani 1 1 d . . . . .
H2 H 0.850908 0.305522 0.515964 0.062 Uiso 1 1 calc R U . . .
N2 N 0.6304(5) 0.5371(6) 0.8454(4) 0.0187(15) Uani 1 1 d . . . . .
H2C H 0.607124 0.509223 0.899211 0.028 Uiso 1 1 calc R U . . .
H2D H 0.668246 0.605689 0.837804 0.028 Uiso 1 1 calc R U . . .
H2E H 0.678715 0.487956 0.820978 0.028 Uiso 1 1 calc R U . . .
C9 C 0.5259(7) 0.5512(7) 0.8093(5) 0.0175(18) Uani 1 1 d . . . . .
H9A H 0.469057 0.597526 0.839842 0.021 Uiso 1 1 calc R U . . .
H9B H 0.488556 0.475812 0.813087 0.021 Uiso 1 1 calc R U . . .
C10 C 0.5622(9) 0.6093(8) 0.7206(6) 0.024(2) Uani 1 1 d . . . . .
H10A H 0.492151 0.620316 0.698618 0.028 Uiso 1 1 calc R U . . .
H10B H 0.597454 0.685390 0.717716 0.028 Uiso 1 1 calc R U . . .
C11 C 0.6460(9) 0.5447(7) 0.6689(6) 0.019(2) Uani 1 1 d . . . . .
C12 C 0.7619(8) 0.5778(9) 0.6450(6) 0.024(2) Uani 1 1 d . . . . .
H12A H 0.789154 0.642768 0.661068 0.028 Uiso 1 1 calc R U . . .
C13 C 0.8400(9) 0.5145(9) 0.5963(6) 0.028(2) Uani 1 1 d . . . . .
H13A H 0.919766 0.537427 0.579483 0.034 Uiso 1 1 calc R U . . .
C14 C 0.8020(10) 0.4227(9) 0.5739(6) 0.027(2) Uani 1 1 d . . . . .
C15 C 0.6840(9) 0.3881(8) 0.5960(6) 0.024(2) Uani 1 1 d . . . . .
H15A H 0.657326 0.324699 0.577886 0.029 Uiso 1 1 calc R U . . .
C16 C 0.6083(9) 0.4482(8) 0.6444(6) 0.019(2) Uani 1 1 d . . . . .
H16A H 0.528928 0.423938 0.661644 0.023 Uiso 1 1 calc R U . . .
O3 O 0.6174(7) 0.6230(7) 0.4721(4) 0.040(2) Uani 1 1 d . . . . .
H3 H 0.551816 0.651188 0.480011 0.060 Uiso 1 1 calc R U . . .
N3 N 0.8692(5) 0.9606(5) 0.1550(4) 0.0136(14) Uani 1 1 d . . . . .
H3A H 0.892684 0.965928 0.100485 0.020 Uiso 1 1 calc R U . . .
H3B H 0.827822 1.022198 0.166427 0.020 Uiso 1 1 calc R U . . .
H3C H 0.823923 0.896255 0.176229 0.020 Uiso 1 1 calc R U . . .
C17 C 0.9731(7) 0.9565(7) 0.1908(5) 0.0157(18) Uani 1 1 d . . . . .
H17A H 1.029943 1.018128 0.160243 0.019 Uiso 1 1 calc R U . . .
H17B H 1.010471 0.883044 0.186900 0.019 Uiso 1 1 calc R U . . .
C18 C 0.9379(8) 0.9699(8) 0.2778(6) 0.024(2) Uani 1 1 d . . . . .
H18A H 0.900695 1.043532 0.281024 0.029 Uiso 1 1 calc R U . . .
H18B H 1.008283 0.971772 0.299276 0.029 Uiso 1 1 calc R U . . .
C19 C 0.8537(8) 0.8739(8) 0.3314(6) 0.019(2) Uani 1 1 d . . . . .
C20 C 0.8891(9) 0.7697(9) 0.3569(6) 0.026(2) Uani 1 1 d . . . . .
H20A H 0.969153 0.755139 0.341959 0.031 Uiso 1 1 calc R U . . .
C21 C 0.8138(10) 0.6836(8) 0.4039(6) 0.030(3) Uani 1 1 d . . . . .
H21A H 0.842056 0.611161 0.420398 0.036 Uiso 1 1 calc R U . . .
C22 C 0.6973(9) 0.7025(8) 0.4268(6) 0.023(2) Uani 1 1 d . . . . .
C23 C 0.6580(9) 0.8099(8) 0.4015(6) 0.022(2) Uani 1 1 d . . . . .
H23A H 0.578015 0.824578 0.416696 0.026 Uiso 1 1 calc R U . . .
C24 C 0.7343(8) 0.8932(9) 0.3551(6) 0.025(2) Uani 1 1 d . . . . .
H24A H 0.706841 0.965809 0.338240 0.030 Uiso 1 1 calc R U . . .
O4 O 0.6114(6) 1.1371(7) 0.4808(4) 0.0378(19) Uani 1 1 d . . . . .
H4 H 0.548268 1.169929 0.488265 0.057 Uiso 1 1 calc R U . . .
N4 N 0.9500(5) 1.3725(5) 0.1543(4) 0.0143(14) Uani 1 1 d . . . . .
H4B H 0.959878 1.388508 0.099681 0.021 Uiso 1 1 calc R U . . .
H4C H 0.885996 1.325685 0.176198 0.021 Uiso 1 1 calc R U . . .
H4D H 1.013300 1.337592 0.166711 0.021 Uiso 1 1 calc R U . . .
C25 C 0.9348(7) 1.4798(7) 0.1874(5) 0.0177(19) Uani 1 1 d . . . . .
H25A H 0.856888 1.508239 0.185699 0.021 Uiso 1 1 calc R U . . .
H25B H 0.993117 1.538152 0.153740 0.021 Uiso 1 1 calc R U . . .
C26 C 0.9485(8) 1.4598(8) 0.2739(6) 0.023(2) Uani 1 1 d . . . . .
H26A H 0.940288 1.532761 0.293947 0.028 Uiso 1 1 calc R U . . .
H26B H 1.027715 1.434245 0.274511 0.028 Uiso 1 1 calc R U . . .
C27 C 0.8597(8) 1.3706(8) 0.3326(5) 0.020(2) Uani 1 1 d . . . . .
C28 C 0.8888(9) 1.2645(8) 0.3597(6) 0.021(2) Uani 1 1 d . . . . .
H28A H 0.967181 1.244523 0.344221 0.025 Uiso 1 1 calc R U . . .
C29 C 0.8086(9) 1.1835(8) 0.4093(6) 0.024(2) Uani 1 1 d . . . . .
H29A H 0.832129 1.109371 0.427014 0.029 Uiso 1 1 calc R U . . .
C30 C 0.6960(9) 1.2104(8) 0.4326(6) 0.022(2) Uani 1 1 d . . . . .
C31 C 0.6621(9) 1.3233(8) 0.4058(6) 0.023(2) Uani 1 1 d . . . . .
H31A H 0.584179 1.343760 0.422814 0.028 Uiso 1 1 calc R U . . .
C32 C 0.7414(8) 1.4000(9) 0.3563(6) 0.024(2) Uani 1 1 d . . . . .
H32A H 0.718686 1.473882 0.337163 0.029 Uiso 1 1 calc R U . . .

loop_
_atom_site_aniso_label
_atom_site_aniso_U_11
_atom_site_aniso_U_22
_atom_site_aniso_U_33
_atom_site_aniso_U_23
_atom_site_aniso_U_13
_atom_site_aniso_U_12
Ge1 0.0116(4) 0.0093(4) 0.0130(5) -0.0022(3) -0.0026(4) 0.0013(4)
Ge2 0.0113(4) 0.0099(4) 0.0118(5) -0.0022(3) -0.0021(4) 0.0012(3)
I1 0.0190(3) 0.0100(2) 0.0173(3) -0.0029(2) -0.0069(2) -0.00039(19)
I2 0.0087(2) 0.0183(3) 0.0171(3) -0.0063(2) -0.0032(2) 0.00106(19)
I3 0.0177(3) 0.0146(3) 0.0157(3) -0.0014(2) -0.0024(2) 0.0013(3)
I4 0.0087(2) 0.0167(3) 0.0168(3) 0.0000(2) -0.0030(2) -0.00002(19)
I5 0.0191(3) 0.0103(2) 0.0173(3) -0.0037(2) -0.0073(2) 0.00273(19)
I6 0.0178(3) 0.0152(3) 0.0144(3) -0.0034(2) -0.0029(2) -0.0004(3)
I7 0.0128(3) 0.0151(3) 0.0203(3) -0.0044(2) -0.0032(2) 0.0002(2)
I8 0.0135(3) 0.0144(3) 0.0203(3) -0.0022(2) -0.0028(2) 0.0009(2)
O1 0.029(4) 0.065(5) 0.031(4) -0.024(4) 0.006(3) 0.011(4)
N1 0.011(3) 0.024(4) 0.019(4) -0.007(3) -0.005(3) 0.005(3)
C1 0.024(5) 0.020(4) 0.010(4) -0.004(3) 0.000(4) -0.003(4)
C2 0.027(5) 0.027(5) 0.021(5) 0.008(4) -0.002(4) 0.003(4)
C3 0.023(5) 0.015(5) 0.018(5) 0.000(4) -0.002(4) -0.001(4)
C4 0.029(5) 0.020(5) 0.012(5) -0.002(4) -0.004(4) -0.001(4)
C5 0.014(5) 0.036(6) 0.018(5) -0.003(4) -0.006(4) -0.008(4)
C6 0.025(5) 0.039(6) 0.010(5) -0.002(4) -0.001(4) 0.009(5)
C7 0.024(5) 0.027(5) 0.022(5) 0.003(4) -0.009(4) -0.015(4)
C8 0.025(5) 0.020(5) 0.017(5) -0.001(4) -0.007(4) -0.007(4)
O2 0.033(4) 0.059(5) 0.033(4) -0.026(4) 0.003(4) 0.006(4)
N2 0.020(4) 0.017(4) 0.019(4) -0.004(3) -0.003(3) -0.002(3)
C9 0.017(4) 0.015(4) 0.022(5) -0.006(4) -0.006(4) 0.004(4)
C10 0.028(5) 0.030(5) 0.013(5) 0.005(4) -0.010(4) 0.004(4)
C11 0.031(5) 0.016(5) 0.011(5) -0.002(4) -0.008(4) -0.005(4)
C12 0.028(5) 0.020(5) 0.022(5) -0.006(4) -0.001(4) -0.003(4)
C13 0.027(6) 0.033(6) 0.025(6) -0.002(5) -0.007(5) -0.002(5)
C14 0.037(6) 0.038(6) 0.008(5) -0.005(4) -0.008(5) 0.000(5)
C15 0.030(6) 0.024(5) 0.014(5) 0.003(4) -0.004(4) -0.013(4)
C16 0.022(5) 0.017(5) 0.014(5) 0.002(4) 0.000(4) -0.002(4)
O3 0.040(5) 0.038(4) 0.034(4) 0.012(4) -0.004(4) 0.003(4)
N3 0.009(3) 0.016(3) 0.015(3) -0.007(3) 0.000(3) -0.003(3)
C17 0.010(4) 0.020(4) 0.017(4) -0.007(4) -0.001(3) 0.003(3)
C18 0.024(5) 0.023(5) 0.026(6) 0.000(4) -0.009(4) -0.011(4)
C19 0.024(5) 0.022(5) 0.012(5) -0.008(4) -0.004(4) -0.005(4)
C20 0.024(5) 0.037(6) 0.015(5) -0.006(4) -0.001(4) 0.002(5)
C21 0.053(7) 0.017(5) 0.022(5) -0.003(4) -0.014(5) 0.009(5)
C22 0.036(6) 0.021(5) 0.009(5) 0.001(4) -0.002(4) 0.006(4)
C23 0.028(6) 0.022(5) 0.012(5) -0.001(4) -0.001(4) 0.003(4)
C24 0.031(5) 0.030(6) 0.021(5) -0.008(4) -0.017(4) 0.013(5)
O4 0.033(4) 0.035(4) 0.033(4) 0.011(4) 0.003(3) 0.010(4)
N4 0.015(3) 0.014(3) 0.015(3) -0.005(3) -0.003(3) -0.002(3)
C25 0.023(5) 0.013(4) 0.018(4) -0.008(3) -0.001(4) 0.012(4)
C26 0.024(5) 0.023(5) 0.021(5) -0.009(4) -0.001(4) -0.008(4)
C27 0.016(5) 0.036(6) 0.008(5) -0.008(4) 0.000(4) -0.003(4)
C28 0.021(5) 0.028(5) 0.019(5) -0.013(4) -0.007(4) 0.012(4)
C29 0.032(6) 0.020(5) 0.018(5) -0.001(4) -0.003(4) 0.002(4)
C30 0.029(6) 0.024(5) 0.007(5) 0.002(4) 0.005(4) 0.000(4)
C31 0.022(5) 0.035(6) 0.012(5) 0.001(4) -0.005(4) 0.008(4)
C32 0.022(5) 0.030(6) 0.022(5) -0.004(4) -0.011(4) 0.008(4)

loop_
_atom_type_symbol
_atom_type_description
_atom_type_scat_dispersion_real
_atom_type_scat_dispersion_imag
_atom_type_scat_source
C C 0.0033 0.0016 'International Tables Vol C Tables 4.2.6.8 and 6.1.1.4'
H H 0.0000 0.0000 'International Tables Vol C Tables 4.2.6.8 and 6.1.1.4'
N N 0.0061 0.0033 'International Tables Vol C Tables 4.2.6.8 and 6.1.1.4'
O O 0.0106 0.0060 'International Tables Vol C Tables 4.2.6.8 and 6.1.1.4'
Ge Ge 0.1547 1.8001 'International Tables Vol C Tables 4.2.6.8 and 6.1.1.4'
I I -0.4742 1.8119 'International Tables Vol C Tables 4.2.6.8 and 6.1.1.4'

loop_
_geom_angle_atom_site_label_1
_geom_angle_atom_site_label_2
_geom_angle_atom_site_label_3
_geom_angle
_geom_angle_site_symmetry_1
_geom_angle_site_symmetry_3
I1 Ge1 I3 97.50(3) . .
I1 Ge1 I2 94.15(3) . .
I3 Ge1 I2 95.80(3) . .
I5 Ge2 I6 97.65(3) . .
I5 Ge2 I4 94.12(3) . .
I6 Ge2 I4 95.67(3) . .
C6 O1 H1 109.5 . .
C1 N1 H1C 109.5 . .
C1 N1 H1D 109.5 . .
H1C N1 H1D 109.5 . .
C1 N1 H1E 109.5 . .
H1C N1 H1E 109.5 . .
H1D N1 H1E 109.5 . .
N1 C1 C2 111.7(7) . .
N1 C1 H1A 109.3 . .
C2 C1 H1A 109.3 . .
N1 C1 H1B 109.3 . .
C2 C1 H1B 109.3 . .
H1A C1 H1B 107.9 . .
C3 C2 C1 110.7(8) . .
C3 C2 H2A 109.5 . .
C1 C2 H2A 109.5 . .
C3 C2 H2B 109.5 . .
C1 C2 H2B 109.5 . .
H2A C2 H2B 108.1 . .
C4 C3 C8 117.5(9) . .
C4 C3 C2 121.1(9) . .
C8 C3 C2 121.4(9) . .
C3 C4 C5 121.8(9) . .
C3 C4 H4A 119.1 . .
C5 C4 H4A 119.1 . .
C6 C5 C4 119.0(9) . .
C6 C5 H5A 120.5 . .
C4 C5 H5A 120.5 . .
C5 C6 C7 120.8(9) . .
C5 C6 O1 118.6(9) . .
C7 C6 O1 120.6(10) . .
C8 C7 C6 120.1(9) . .
C8 C7 H7A 120.0 . .
C6 C7 H7A 120.0 . .
C7 C8 C3 120.8(9) . .
C7 C8 H8A 119.6 . .
C3 C8 H8A 119.6 . .
C14 O2 H2 109.5 . .
C9 N2 H2C 109.5 . .
C9 N2 H2D 109.5 . .
H2C N2 H2D 109.5 . .
C9 N2 H2E 109.5 . .
H2C N2 H2E 109.5 . .
H2D N2 H2E 109.5 . .
N2 C9 C10 110.1(7) . .
N2 C9 H9A 109.6 . .
C10 C9 H9A 109.6 . .
N2 C9 H9B 109.6 . .
C10 C9 H9B 109.6 . .
H9A C9 H9B 108.1 . .
C11 C10 C9 113.8(7) . .
C11 C10 H10A 108.8 . .
C9 C10 H10A 108.8 . .
C11 C10 H10B 108.8 . .
C9 C10 H10B 108.8 . .
H10A C10 H10B 107.7 . .
C12 C11 C16 118.9(9) . .
C12 C11 C10 120.7(9) . .
C16 C11 C10 120.4(9) . .
C11 C12 C13 119.7(9) . .
C11 C12 H12A 120.2 . .
C13 C12 H12A 120.2 . .
C14 C13 C12 120.3(10) . .
C14 C13 H13A 119.8 . .
C12 C13 H13A 119.8 . .
C13 C14 C15 121.3(10) . .
C13 C14 O2 118.0(10) . .
C15 C14 O2 120.7(9) . .
C16 C15 C14 118.5(9) . .
C16 C15 H15A 120.8 . .
C14 C15 H15A 120.8 . .
C15 C16 C11 121.3(9) . .
C15 C16 H16A 119.4 . .
C11 C16 H16A 119.4 . .
C22 O3 H3 109.5 . .
C17 N3 H3A 109.5 . .
C17 N3 H3B 109.5 . .
H3A N3 H3B 109.5 . .
C17 N3 H3C 109.5 . .
H3A N3 H3C 109.5 . .
H3B N3 H3C 109.5 . .
N3 C17 C18 110.3(7) . .
N3 C17 H17A 109.6 . .
C18 C17 H17A 109.6 . .
N3 C17 H17B 109.6 . .
C18 C17 H17B 109.6 . .
H17A C17 H17B 108.1 . .
C17 C18 C19 113.4(7) . .
C17 C18 H18A 108.9 . .
C19 C18 H18A 108.9 . .
C17 C18 H18B 108.9 . .
C19 C18 H18B 108.9 . .
H18A C18 H18B 107.7 . .
C20 C19 C24 117.4(9) . .
C20 C19 C18 122.6(9) . .
C24 C19 C18 120.1(9) . .
C19 C20 C21 122.6(10) . .
C19 C20 H20A 118.7 . .
C21 C20 H20A 118.7 . .
C20 C21 C22 119.9(9) . .
C20 C21 H21A 120.0 . .
C22 C21 H21A 120.0 . .
O3 C22 C21 123.9(9) . .
O3 C22 C23 117.3(9) . .
C21 C22 C23 118.8(10) . .
C24 C23 C22 119.9(10) . .
C24 C23 H23A 120.0 . .
C22 C23 H23A 120.0 . .
C23 C24 C19 121.4(9) . .
C23 C24 H24A 119.3 . .
C19 C24 H24A 119.3 . .
C30 O4 H4 109.5 . .
C25 N4 H4B 109.5 . .
C25 N4 H4C 109.5 . .
H4B N4 H4C 109.5 . .
C25 N4 H4D 109.5 . .
H4B N4 H4D 109.5 . .
H4C N4 H4D 109.5 . .
N4 C25 C26 110.4(7) . .
N4 C25 H25A 109.6 . .
C26 C25 H25A 109.6 . .
N4 C25 H25B 109.6 . .
C26 C25 H25B 109.6 . .
H25A C25 H25B 108.1 . .
C25 C26 C27 114.0(8) . .
C25 C26 H26A 108.8 . .
C27 C26 H26A 108.8 . .
C25 C26 H26B 108.8 . .
C27 C26 H26B 108.8 . .
H26A C26 H26B 107.7 . .
C28 C27 C32 118.4(9) . .
C28 C27 C26 122.4(9) . .
C32 C27 C26 119.1(9) . .
C27 C28 C29 122.5(9) . .
C27 C28 H28A 118.8 . .
C29 C28 H28A 118.8 . .
C30 C29 C28 119.7(9) . .
C30 C29 H29A 120.1 . .
C28 C29 H29A 120.1 . .
O4 C30 C29 124.1(9) . .
O4 C30 C31 116.6(9) . .
C29 C30 C31 119.3(9) . .
C32 C31 C30 119.8(9) . .
C32 C31 H31A 120.1 . .
C30 C31 H31A 120.1 . .
C31 C32 C27 120.3(10) . .
C31 C32 H32A 119.9 . .
C27 C32 H32A 119.9 . .

loop_
_geom_bond_atom_site_label_1
_geom_bond_atom_site_label_2
_geom_bond_distance
_geom_bond_site_symmetry_2
Ge1 I1 2.7763(9) .
Ge1 I3 2.7954(10) .
Ge1 I2 2.8015(10) .
Ge2 I5 2.7750(9) .
Ge2 I6 2.7916(9) .
Ge2 I4 2.8012(10) .
O1 C6 1.409(11) .
O1 H1 0.8400 .
N1 C1 1.494(10) .
N1 H1C 0.9100 .
N1 H1D 0.9100 .
N1 H1E 0.9100 .
C1 C2 1.533(12) .
C1 H1A 0.9900 .
C1 H1B 0.9900 .
C2 C3 1.490(13) .
C2 H2A 0.9900 .
C2 H2B 0.9900 .
C3 C4 1.388(13) .
C3 C8 1.418(12) .
C4 C5 1.414(13) .
C4 H4A 0.9500 .
C5 C6 1.370(13) .
C5 H5A 0.9500 .
C6 C7 1.393(13) .
C7 C8 1.386(14) .
C7 H7A 0.9500 .
C8 H8A 0.9500 .
O2 C14 1.422(12) .
O2 H2 0.8400 .
N2 C9 1.507(10) .
N2 H2C 0.9100 .
N2 H2D 0.9100 .
N2 H2E 0.9100 .
C9 C10 1.533(12) .
C9 H9A 0.9900 .
C9 H9B 0.9900 .
C10 C11 1.488(13) .
C10 H10A 0.9900 .
C10 H10B 0.9900 .
C11 C12 1.380(13) .
C11 C16 1.402(12) .
C12 C13 1.415(14) .
C12 H12A 0.9500 .
C13 C14 1.337(14) .
C13 H13A 0.9500 .
C14 C15 1.406(14) .
C15 C16 1.374(13) .
C15 H15A 0.9500 .
C16 H16A 0.9500 .
O3 C22 1.349(12) .
O3 H3 0.8400 .
N3 C17 1.499(9) .
N3 H3A 0.9100 .
N3 H3B 0.9100 .
N3 H3C 0.9100 .
C17 C18 1.502(12) .
C17 H17A 0.9900 .
C17 H17B 0.9900 .
C18 C19 1.544(12) .
C18 H18A 0.9900 .
C18 H18B 0.9900 .
C19 C20 1.349(13) .
C19 C24 1.412(13) .
C20 C21 1.378(14) .
C20 H20A 0.9500 .
C21 C22 1.378(14) .
C21 H21A 0.9500 .
C22 C23 1.399(12) .
C23 C24 1.359(14) .
C23 H23A 0.9500 .
C24 H24A 0.9500 .
O4 C30 1.355(12) .
O4 H4 0.8400 .
N4 C25 1.488(9) .
N4 H4B 0.9100 .
N4 H4C 0.9100 .
N4 H4D 0.9100 .
C25 C26 1.520(12) .
C25 H25A 0.9900 .
C25 H25B 0.9900 .
C26 C27 1.553(12) .
C26 H26A 0.9900 .
C26 H26B 0.9900 .
C27 C28 1.348(13) .
C27 C32 1.431(12) .
C28 C29 1.385(14) .
C28 H28A 0.9500 .
C29 C30 1.359(14) .
C29 H29A 0.9500 .
C30 C31 1.438(13) .
C31 C32 1.349(14) .
C31 H31A 0.9500 .
C32 H32A 0.9500 .

loop_
_geom_hbond_atom_site_label_D
_geom_hbond_atom_site_label_H
_geom_hbond_atom_site_label_A
_geom_hbond_distance_DH
_geom_hbond_distance_HA
_geom_hbond_distance_DA
_geom_hbond_angle_DHA
_geom_hbond_site_symmetry_A
_geom_hbond_publ_flag
N1 H1C I1 0.91 2.93 3.641(6) 135.9 1_565 yes
N1 H1D I8 0.91 2.75 3.581(6) 152.5 2_667 yes
N1 H1E I7 0.91 2.70 3.591(6) 166.7 2_667 yes
N2 H2C I4 0.91 2.91 3.608(7) 134.5 . yes
N2 H2D I8 0.91 2.66 3.563(6) 171.2 2_667 yes
N2 H2E I3 0.91 2.75 3.598(7) 155.3 . yes
N3 H3A I2 0.91 2.98 3.625(6) 129.3 2_766 yes
N3 H3B I7 0.91 2.64 3.545(6) 174.0 1_564 yes
N3 H3C I6 0.91 2.74 3.608(6) 159.9 2_666 yes

loop_
_geom_torsion_atom_site_label_1
_geom_torsion_atom_site_label_2
_geom_torsion_atom_site_label_3
_geom_torsion_atom_site_label_4
_geom_torsion
_geom_torsion_site_symmetry_1
_geom_torsion_site_symmetry_2
_geom_torsion_site_symmetry_3
_geom_torsion_site_symmetry_4
N1 C1 C2 C3 -60.1(10) . . . .
C1 C2 C3 C4 -73.0(11) . . . .
C1 C2 C3 C8 108.7(11) . . . .
C8 C3 C4 C5 -1.2(14) . . . .
C2 C3 C4 C5 -179.6(9) . . . .
C3 C4 C5 C6 0.3(15) . . . .
C4 C5 C6 C7 1.8(15) . . . .
C4 C5 C6 O1 -179.9(9) . . . .
C5 C6 C7 C8 -3.0(15) . . . .
O1 C6 C7 C8 178.8(9) . . . .
C6 C7 C8 C3 2.0(15) . . . .
C4 C3 C8 C7 0.1(14) . . . .
C2 C3 C8 C7 178.4(9) . . . .
N2 C9 C10 C11 60.6(10) . . . .
C9 C10 C11 C12 -103.5(10) . . . .
C9 C10 C11 C16 75.9(11) . . . .
C16 C11 C12 C13 0.2(14) . . . .
C10 C11 C12 C13 179.6(9) . . . .
C11 C12 C13 C14 -0.4(15) . . . .
C12 C13 C14 C15 1.6(16) . . . .
C12 C13 C14 O2 -179.0(9) . . . .
C13 C14 C15 C16 -2.7(15) . . . .
O2 C14 C15 C16 177.9(9) . . . .
C14 C15 C16 C11 2.6(15) . . . .
C12 C11 C16 C15 -1.4(15) . . . .
C10 C11 C16 C15 179.3(8) . . . .
N3 C17 C18 C19 62.1(10) . . . .
C17 C18 C19 C20 77.0(12) . . . .
C17 C18 C19 C24 -102.5(10) . . . .
C24 C19 C20 C21 0.4(15) . . . .
C18 C19 C20 C21 -179.1(9) . . . .
C19 C20 C21 C22 -0.3(16) . . . .
C20 C21 C22 O3 179.5(10) . . . .
C20 C21 C22 C23 0.1(15) . . . .
O3 C22 C23 C24 -179.4(9) . . . .
C21 C22 C23 C24 0.0(15) . . . .
C22 C23 C24 C19 0.1(15) . . . .
C20 C19 C24 C23 -0.3(14) . . . .
C18 C19 C24 C23 179.2(9) . . . .
N4 C25 C26 C27 -60.1(10) . . . .
C25 C26 C27 C28 104.7(11) . . . .
C25 C26 C27 C32 -72.5(11) . . . .
C32 C27 C28 C29 0.1(15) . . . .
C26 C27 C28 C29 -177.2(9) . . . .
C27 C28 C29 C30 -0.4(16) . . . .
C28 C29 C30 O4 179.8(9) . . . .
C28 C29 C30 C31 -0.5(15) . . . .
O4 C30 C31 C32 -178.6(9) . . . .
C29 C30 C31 C32 1.7(15) . . . .
C30 C31 C32 C27 -2.0(15) . . . .
C28 C27 C32 C31 1.2(14) . . . .
C26 C27 C32 C31 178.5(9) . . . .
